data_4305121
loop_
_publ_author_name
'H. V. Rasika Dias'
'Shreeyukta Singh'
'Charles F. Campana'

_publ_contact_author_address
;Department of Chemistry and Biochemistry
The University of Texas at Arlington
Arlington, Texas 76019-0065, USA
;
_publ_contact_author_email dias@uta.edu
_publ_contact_author_fax 817-272-3808
_publ_contact_author_name 'Prof. H. V. R. Dias'
_publ_contact_author_phone 817-272-3813
_publ_section_title
;
Toluene-Sandwiched Trinuclear Copper(I) and Silver(I) Triazolates and
Phosphine Adducts of Dinuclear Copper(I) and Silver(I) Triazolates
;
_journal_name_full 'Inorganic Chemistry'
_journal_page_first 3943
_journal_page_last 3945
_journal_paper_doi 10.1021/ic800396t
_journal_volume 47
_journal_year 2008
_chemical_formula_sum 'C38 H16 Ag3 F42 N9'
_chemical_formula_weight 1720.21
_chemical_name_common '[(3,5-(C3F7)2Tz)Ag]3.(Toluene)2'
_chemical_name_systematic
;

 ?

;
_space_group_IT_number 2
_symmetry_cell_setting triclinic
_symmetry_space_group_name_Hall '-P 1'
_symmetry_space_group_name_H-M 'P -1'
_atom_sites_solution_hydrogens geom
_atom_sites_solution_primary direct
_atom_sites_solution_secondary difmap
_audit_creation_method SHELXL-97
_cell_angle_alpha 85.110(1)
_cell_angle_beta 77.576(1)
_cell_angle_gamma 72.120(1)
_cell_formula_units_Z 2
_cell_length_a 10.6813(4)
_cell_length_b 16.0765(6)
_cell_length_c 16.3406(6)
_cell_measurement_reflns_used 7678
_cell_measurement_temperature 100(2)
_cell_measurement_theta_max 28.29
_cell_measurement_theta_min 2.55
_cell_volume 2607.36(17)
_computing_cell_refinement 'Bruker SMART'
_computing_data_collection 'Bruker SMART'
_computing_data_reduction 'Bruker SAINT'
_computing_molecular_graphics 'Bruker SHELXTL'
_computing_publication_material 'Bruker SHELXTL'
_computing_structure_refinement 'SHELXL-97 (Sheldrick, 1997)'
_computing_structure_solution 'SHELXS-97 (Sheldrick, 1990)'
_diffrn_ambient_temperature 100(2)
_diffrn_measured_fraction_theta_full 0.993
_diffrn_measured_fraction_theta_max 0.993
_diffrn_measurement_device_type 'CCD area detector'
_diffrn_measurement_method 'phi and omega scans'
_diffrn_radiation_monochromator graphite
_diffrn_radiation_source 'fine-focus sealed tube'
_diffrn_radiation_type MoK\a
_diffrn_radiation_wavelength 0.71073
_diffrn_reflns_av_R_equivalents 0.0242
_diffrn_reflns_av_sigmaI/netI 0.0341
_diffrn_reflns_limit_h_max 13
_diffrn_reflns_limit_h_min -13
_diffrn_reflns_limit_k_max 19
_diffrn_reflns_limit_k_min -19
_diffrn_reflns_limit_l_max 20
_diffrn_reflns_limit_l_min -20
_diffrn_reflns_number 21007
_diffrn_reflns_theta_full 26.00
_diffrn_reflns_theta_max 26.00
_diffrn_reflns_theta_min 1.83
_exptl_absorpt_coefficient_mu 1.309
_exptl_absorpt_correction_T_max 0.9256
_exptl_absorpt_correction_T_min 0.7797
_exptl_absorpt_correction_type multi-scan
_exptl_absorpt_process_details sadabs
_exptl_crystal_colour colorless
_exptl_crystal_density_diffrn 2.191
_exptl_crystal_density_meas 0
_exptl_crystal_density_method 'not measured'
_exptl_crystal_description rhomboid
_exptl_crystal_F_000 1652
_exptl_crystal_size_max 0.20
_exptl_crystal_size_mid 0.15
_exptl_crystal_size_min 0.06
_refine_diff_density_max 1.412
_refine_diff_density_min -0.623
_refine_diff_density_rms 0.111
_refine_ls_extinction_method none
_refine_ls_goodness_of_fit_ref 1.035
_refine_ls_hydrogen_treatment constr
_refine_ls_matrix_type full
_refine_ls_number_parameters 831
_refine_ls_number_reflns 10178
_refine_ls_number_restraints 0
_refine_ls_restrained_S_all 1.035
_refine_ls_R_factor_all 0.0452
_refine_ls_R_factor_gt 0.0383
_refine_ls_shift/su_max 0.001
_refine_ls_shift/su_mean 0.000
_refine_ls_structure_factor_coef Fsqd
_refine_ls_weighting_details 'calc w=1/[\s^2^(Fo^2^)+(0.0551P)^2^+4.2833P] where P=(Fo^2^+2Fc^2^)/3'
_refine_ls_weighting_scheme calc
_refine_ls_wR_factor_gt 0.0988
_refine_ls_wR_factor_ref 0.1038
_reflns_number_gt 8796
_reflns_number_total 10178
_reflns_threshold_expression >2sigma(I)
_cod_data_source_file ic800396t-file003_3.cif
_cod_data_source_block dias105s
_cod_depositor_comments
;
The following automatic conversions were performed:
'_symmetry_cell_setting' value 'Triclinic' changed to 'triclinic'
according to '/home/saulius/struct/CIF-dictionaries/cif_core.dic'
dictionary named 'cif_core.dic' version 2.4.1 from 2010-06-29.

Automatic conversion script
Id: cif_fix_enum 1527 2010-12-29 10:47:43Z saulius 
;
_cod_database_code 4305121

loop_
_symmetry_equiv_pos_as_xyz
'x, y, z'
'-x, -y, -z'

loop_
_atom_site_label
_atom_site_type_symbol
_atom_site_fract_x
_atom_site_fract_y
_atom_site_fract_z
_atom_site_U_iso_or_equiv
_atom_site_adp_type
_atom_site_occupancy
_atom_site_symmetry_multiplicity
_atom_site_calc_flag
_atom_site_refinement_flags
_atom_site_disorder_assembly
_atom_site_disorder_group
Ag1 Ag 0.18110(3) 0.777949(17) 0.120430(17) 0.02905(9) Uani 1 1 d . . .
Ag2 Ag 0.23143(3) 0.921940(18) 0.250490(17) 0.02977(9) Uani 1 1 d . . .
Ag3 Ag 0.26757(3) 0.708021(18) 0.313390(17) 0.03141(9) Uani 1 1 d . . .
N1 N 0.1982(3) 0.90329(19) 0.07390(18) 0.0250(6) Uani 1 1 d . . .
N2 N 0.2199(3) 0.95854(19) 0.12457(18) 0.0262(6) Uani 1 1 d . . .
N3 N 0.2292(3) 1.0201(2) -0.00388(19) 0.0296(7) Uani 1 1 d . . .
N4 N 0.2184(3) 0.8876(2) 0.37843(18) 0.0266(6) Uani 1 1 d . . .
N5 N 0.2355(3) 0.8028(2) 0.40407(19) 0.0292(7) Uani 1 1 d . . .
N6 N 0.2158(4) 0.8810(2) 0.5166(2) 0.0372(8) Uani 1 1 d . . .
N7 N 0.2781(3) 0.6147(2) 0.22629(19) 0.0280(7) Uani 1 1 d . . .
N8 N 0.2323(3) 0.6425(2) 0.15385(19) 0.0278(7) Uani 1 1 d . . .
N9 N 0.2745(4) 0.4962(2) 0.1643(2) 0.0354(8) Uani 1 1 d . . .
F1 F 0.3933(2) 1.10471(15) 0.05679(15) 0.0382(5) Uani 1 1 d . . .
C1 C 0.2390(4) 1.0258(2) 0.0752(2) 0.0286(8) Uani 1 1 d . . .
F2 F 0.2971(3) 1.08195(15) 0.18476(14) 0.0419(6) Uani 1 1 d . . .
C2 C 0.2038(4) 0.9429(2) -0.0010(2) 0.0263(7) Uani 1 1 d . . .
F3 F 0.1470(3) 1.20669(16) 0.02628(16) 0.0472(6) Uani 1 1 d . . .
C3 C 0.2758(4) 1.0992(3) 0.1051(2) 0.0313(8) Uani 1 1 d . . .
F4 F 0.0576(3) 1.18450(18) 0.15603(18) 0.0526(7) Uani 1 1 d . . .
C4 C 0.1711(4) 1.1894(3) 0.1036(3) 0.0335(9) Uani 1 1 d . . .
F5 F 0.3133(3) 1.27991(18) 0.0775(2) 0.0627(8) Uani 1 1 d . . .
C5 C 0.2081(5) 1.2682(3) 0.1299(3) 0.0402(10) Uani 1 1 d . . .
C6 C 0.1854(4) 0.9042(2) -0.0763(2) 0.0286(8) Uani 1 1 d . . .
F6 F 0.2329(4) 1.25642(18) 0.20568(19) 0.0677(9) Uani 1 1 d . . .
C7 C 0.3150(5) 0.8746(3) -0.1429(3) 0.0399(10) Uani 1 1 d . . .
F7 F 0.1062(3) 1.33921(16) 0.12819(19) 0.0528(7) Uani 1 1 d . . .
F8 F 0.1417(2) 0.83345(15) -0.05289(14) 0.0364(5) Uani 1 1 d . . .
C8 C 0.3051(5) 0.8348(4) -0.2236(3) 0.0506(12) Uani 1 1 d . . .
F9 F 0.0909(2) 0.96263(15) -0.11216(14) 0.0382(5) Uani 1 1 d . . .
C9 C 0.2356(4) 0.8026(3) 0.4861(2) 0.0352(9) Uani 1 1 d . . .
F10 F 0.4066(3) 0.8158(2) -0.1069(2) 0.0625(8) Uani 1 1 d . . .
C10 C 0.2046(4) 0.9313(3) 0.4479(2) 0.0302(8) Uani 1 1 d . . .
F11 F 0.3586(3) 0.9446(2) -0.16798(18) 0.0669(9) Uani 1 1 d . . .
C11 C 0.2589(5) 0.7198(3) 0.5395(3) 0.0395(10) Uani 1 1 d . . .
C12 C 0.1315(5) 0.7111(3) 0.5980(3) 0.0409(10) Uani 1 1 d . . .
F12 F 0.2686(4) 0.7638(2) -0.20525(19) 0.0688(9) Uani 1 1 d . . .
C13 C 0.1420(6) 0.6218(3) 0.6419(3) 0.0529(13) Uani 1 1 d . . .
F13 F 0.4238(4) 0.8121(3) -0.2733(2) 0.0857(12) Uani 1 1 d . . .
C14 C 0.1860(4) 1.0276(3) 0.4458(2) 0.0333(9) Uani 1 1 d . . .
F14 F 0.2172(5) 0.8895(3) -0.2621(2) 0.0881(12) Uani 1 1 d . . .
F15 F 0.1014(3) 0.5192(2) 0.04906(16) 0.0522(7) Uani 1 1 d . . .
C15 C 0.3170(4) 1.0471(3) 0.4493(3) 0.0358(9) Uani 1 1 d . . .
F16 F 0.1119(3) 0.65307(16) 0.02215(16) 0.0479(7) Uani 1 1 d . . .
C16 C 0.3177(5) 1.1423(3) 0.4369(3) 0.0384(9) Uani 1 1 d . . .
C17 C 0.2316(4) 0.5698(2) 0.1200(2) 0.0304(8) Uani 1 1 d . . .
F17 F 0.3742(3) 0.4612(2) -0.01937(18) 0.0690(9) Uani 1 1 d . . .
F18 F 0.3729(3) 0.5954(2) -0.04512(18) 0.0632(8) Uani 1 1 d . . .
C18 C 0.3031(4) 0.5279(2) 0.2287(2) 0.0313(8) Uani 1 1 d . . .
C19 C 0.1840(4) 0.5708(3) 0.0405(3) 0.0344(9) Uani 1 1 d . . .
F19 F 0.1855(4) 0.4857(3) -0.1153(2) 0.0942(14) Uani 1 1 d . . .
F20 F 0.3652(3) 0.5114(2) -0.17778(17) 0.0663(9) Uani 1 1 d . . .
C20 C 0.2971(4) 0.5409(3) -0.0347(3) 0.0380(9) Uani 1 1 d . . .
F21 F 0.1856(4) 0.6169(2) -0.14099(19) 0.0810(11) Uani 1 1 d . . .
C21 C 0.2581(5) 0.5390(4) -0.1195(3) 0.0511(12) Uani 1 1 d . . .
F22 F 0.4355(3) 0.39330(16) 0.27221(16) 0.0482(6) Uani 1 1 d . . .
C22 C 0.3546(4) 0.4726(3) 0.2998(3) 0.0357(9) Uani 1 1 d . . .
F23 F 0.4280(3) 0.51090(16) 0.33341(15) 0.0427(6) Uani 1 1 d . . .
C23 C 0.2421(5) 0.4589(3) 0.3708(3) 0.0405(10) Uani 1 1 d . . .
F24 F 0.1677(3) 0.42059(19) 0.33970(18) 0.0548(7) Uani 1 1 d . . .
C24 C 0.2849(5) 0.4056(3) 0.4474(3) 0.0469(11) Uani 1 1 d . . .
F25 F 0.1631(3) 0.53853(17) 0.39839(16) 0.0503(7) Uani 1 1 d . . .
C25 C 0.5567(4) 0.7767(3) 0.2839(3) 0.0421(10) Uani 1 1 d . . .
F26 F 0.3613(3) 0.32476(18) 0.42492(19) 0.0592(8) Uani 1 1 d . . .
C26 C 0.5523(4) 0.8546(3) 0.2380(3) 0.0433(11) Uani 1 1 d . . .
H26 H 0.5602 0.9031 0.2637 0.052 Uiso 1 1 calc R . .
F27 F 0.1772(3) 0.3988(2) 0.50244(19) 0.0644(8) Uani 1 1 d . . .
C27 C 0.5368(4) 0.8617(3) 0.1562(3) 0.0457(11) Uani 1 1 d . . .
H27 H 0.5353 0.9149 0.1256 0.055 Uiso 1 1 calc R . .
F28 F 0.3562(3) 0.4400(2) 0.48432(18) 0.0618(8) Uani 1 1 d . . .
C28 C 0.5233(4) 0.7930(3) 0.1181(3) 0.0429(10) Uani 1 1 d . . .
H28 H 0.5115 0.7987 0.0617 0.051 Uiso 1 1 calc R . .
F29 F 0.3117(3) 0.64849(16) 0.48963(15) 0.0472(6) Uani 1 1 d . . .
C29 C 0.5270(4) 0.7161(3) 0.1623(3) 0.0408(10) Uani 1 1 d . . .
H29 H 0.5180 0.6684 0.1359 0.049 Uiso 1 1 calc R . .
F30 F 0.3505(3) 0.71732(19) 0.58657(17) 0.0495(7) Uani 1 1 d . . .
C30 C 0.5437(4) 0.7069(3) 0.2444(3) 0.0406(10) Uani 1 1 d . . .
H30 H 0.5464 0.6531 0.2740 0.049 Uiso 1 1 calc R . .
F31 F 0.0348(3) 0.7276(2) 0.5531(2) 0.0644(9) Uani 1 1 d . . .
C31 C 0.5755(5) 0.7682(4) 0.3735(3) 0.0636(16) Uani 1 1 d . . .
H31A H 0.5041 0.8135 0.4070 0.095 Uiso 1 1 calc R . .
H31B H 0.6630 0.7750 0.3754 0.095 Uiso 1 1 calc R . .
H31C H 0.5717 0.7104 0.3963 0.095 Uiso 1 1 calc R . .
F32 F 0.0941(3) 0.77134(19) 0.65678(18) 0.0612(8) Uani 1 1 d . . .
C32 C 0.9146(4) 0.6920(3) 0.2567(2) 0.0314(8) Uani 1 1 d . . .
F33 F 0.2542(4) 0.5913(3) 0.6702(2) 0.0884(12) Uani 1 1 d . . .
C33 C 0.9475(4) 0.7306(3) 0.3187(2) 0.0327(9) Uani 1 1 d . . .
H33 H 0.9650 0.6982 0.3684 0.039 Uiso 1 1 calc R . .
F34 F 0.0399(3) 0.6266(2) 0.70378(19) 0.0642(8) Uani 1 1 d . . .
C34 C 0.9552(4) 0.8153(3) 0.3095(2) 0.0338(9) Uani 1 1 d . . .
H34 H 0.9770 0.8407 0.3529 0.041 Uiso 1 1 calc R . .
F35 F 0.1403(4) 0.5649(2) 0.58835(19) 0.0767(11) Uani 1 1 d . . .
C35 C 0.9310(4) 0.8628(3) 0.2365(3) 0.0369(9) Uani 1 1 d . . .
H35 H 0.9374 0.9208 0.2296 0.044 Uiso 1 1 calc R . .
F36 F 0.1434(3) 1.06520(15) 0.37612(15) 0.0387(5) Uani 1 1 d . . .
C36 C 0.8975(4) 0.8259(3) 0.1737(3) 0.0347(9) Uani 1 1 d . . .
H36 H 0.8806 0.8584 0.1238 0.042 Uiso 1 1 calc R . .
F37 F 0.0914(2) 1.06527(16) 0.51282(16) 0.0435(6) Uani 1 1 d . . .
C37 C 0.8890(4) 0.7413(3) 0.1844(2) 0.0329(8) Uani 1 1 d . . .
H37 H 0.8653 0.7162 0.1416 0.039 Uiso 1 1 calc R . .
F38 F 0.4145(3) 1.00140(18) 0.38862(19) 0.0569(8) Uani 1 1 d . . .
C38 C 0.9053(5) 0.5999(3) 0.2682(3) 0.0421(10) Uani 1 1 d . . .
H38A H 0.9730 0.5628 0.2252 0.063 Uiso 1 1 calc R . .
H38B H 0.8157 0.5998 0.2630 0.063 Uiso 1 1 calc R . .
H38C H 0.9211 0.5774 0.3239 0.063 Uiso 1 1 calc R . .
F39 F 0.3499(3) 1.01932(17) 0.52377(17) 0.0489(7) Uani 1 1 d . . .
F40 F 0.2957(3) 1.1735(2) 0.36240(17) 0.0595(8) Uani 1 1 d . . .
F41 F 0.2232(3) 1.19164(16) 0.49486(17) 0.0467(6) Uani 1 1 d . . .
F42 F 0.4358(3) 1.14748(17) 0.44467(17) 0.0470(6) Uani 1 1 d . . .

loop_
_atom_site_aniso_label
_atom_site_aniso_U_11
_atom_site_aniso_U_22
_atom_site_aniso_U_33
_atom_site_aniso_U_23
_atom_site_aniso_U_13
_atom_site_aniso_U_12
Ag1 0.04280(18) 0.02256(14) 0.02278(15) 0.00178(11) -0.00758(12) -0.01101(12)
Ag2 0.04566(18) 0.02778(15) 0.01887(14) 0.00167(11) -0.00921(12) -0.01389(13)
Ag3 0.04711(19) 0.02502(15) 0.02154(15) -0.00225(11) -0.00720(12) -0.00917(13)
N1 0.0304(16) 0.0244(15) 0.0204(15) -0.0009(12) -0.0056(12) -0.0078(13)
N2 0.0366(17) 0.0249(15) 0.0198(15) 0.0022(12) -0.0074(13) -0.0124(13)
N3 0.0418(19) 0.0269(16) 0.0227(15) 0.0020(12) -0.0093(14) -0.0125(14)
N4 0.0347(17) 0.0271(15) 0.0195(15) -0.0004(12) -0.0056(13) -0.0113(13)
N5 0.0404(18) 0.0277(16) 0.0197(15) -0.0010(12) -0.0074(13) -0.0093(14)
N6 0.052(2) 0.0361(18) 0.0232(16) -0.0049(14) -0.0065(15) -0.0124(16)
N7 0.0346(17) 0.0252(15) 0.0230(15) -0.0013(12) -0.0050(13) -0.0075(13)
N8 0.0352(17) 0.0250(16) 0.0234(15) -0.0006(12) -0.0055(13) -0.0093(13)
N9 0.048(2) 0.0243(16) 0.0351(18) -0.0024(14) -0.0141(16) -0.0084(15)
F1 0.0371(13) 0.0342(12) 0.0448(14) -0.0033(10) -0.0056(11) -0.0138(10)
C1 0.037(2) 0.0251(18) 0.0245(18) 0.0002(15) -0.0086(16) -0.0094(16)
F2 0.0751(18) 0.0346(12) 0.0283(12) 0.0065(10) -0.0270(12) -0.0247(12)
C2 0.0327(19) 0.0269(18) 0.0195(17) -0.0009(14) -0.0041(15) -0.0100(15)
F3 0.0706(18) 0.0331(13) 0.0409(14) 0.0021(11) -0.0294(13) -0.0082(12)
C3 0.043(2) 0.032(2) 0.0235(18) 0.0026(15) -0.0110(17) -0.0161(17)
F4 0.0432(15) 0.0511(16) 0.0603(18) -0.0131(13) 0.0065(13) -0.0178(13)
C4 0.038(2) 0.032(2) 0.031(2) -0.0015(16) -0.0057(17) -0.0114(17)
F5 0.0580(18) 0.0414(15) 0.088(2) -0.0155(15) 0.0066(16) -0.0248(14)
C5 0.049(3) 0.030(2) 0.041(2) -0.0077(18) -0.010(2) -0.0082(19)
C6 0.036(2) 0.0295(19) 0.0227(18) 0.0041(15) -0.0102(16) -0.0111(16)
F6 0.119(3) 0.0389(15) 0.0565(18) -0.0087(13) -0.0446(19) -0.0193(17)
C7 0.044(2) 0.044(2) 0.034(2) -0.0100(19) -0.0032(19) -0.019(2)
F7 0.0563(17) 0.0317(13) 0.0674(19) -0.0106(12) -0.0149(14) -0.0046(12)
F8 0.0551(15) 0.0372(12) 0.0265(11) 0.0033(10) -0.0116(10) -0.0264(11)
C8 0.058(3) 0.059(3) 0.035(2) -0.015(2) 0.004(2) -0.023(3)
F9 0.0463(14) 0.0376(13) 0.0315(12) 0.0004(10) -0.0180(11) -0.0066(11)
C9 0.049(2) 0.038(2) 0.0186(18) -0.0001(16) -0.0068(17) -0.0132(19)
F10 0.0417(15) 0.073(2) 0.0649(19) -0.0272(16) -0.0146(14) 0.0039(14)
C10 0.036(2) 0.033(2) 0.0226(18) -0.0056(15) -0.0035(16) -0.0110(16)
F11 0.085(2) 0.078(2) 0.0460(16) -0.0236(15) 0.0250(15) -0.0571(19)
C11 0.046(2) 0.042(2) 0.028(2) -0.0064(18) -0.0101(18) -0.0063(19)
C12 0.050(3) 0.044(2) 0.033(2) 0.0035(19) -0.014(2) -0.017(2)
F12 0.098(3) 0.070(2) 0.0498(18) -0.0248(15) 0.0046(17) -0.0467(19)
C13 0.075(4) 0.050(3) 0.035(2) 0.009(2) -0.009(2) -0.024(3)
F13 0.081(2) 0.122(3) 0.057(2) -0.052(2) 0.0296(18) -0.051(2)
C14 0.041(2) 0.033(2) 0.0246(19) -0.0072(16) -0.0023(17) -0.0108(17)
F14 0.136(3) 0.084(2) 0.0376(17) -0.0132(16) -0.036(2) -0.007(2)
F15 0.0701(19) 0.0701(19) 0.0339(14) 0.0014(13) -0.0127(13) -0.0452(16)
C15 0.038(2) 0.035(2) 0.033(2) -0.0059(17) -0.0013(17) -0.0106(18)
F16 0.0581(16) 0.0386(13) 0.0401(14) -0.0123(11) -0.0238(12) 0.0081(12)
C16 0.046(2) 0.038(2) 0.035(2) -0.0025(18) -0.0095(19) -0.0161(19)
C17 0.039(2) 0.0250(18) 0.029(2) -0.0038(15) -0.0072(16) -0.0104(16)
F17 0.080(2) 0.0587(18) 0.0447(16) -0.0176(14) -0.0214(15) 0.0241(16)
F18 0.0555(18) 0.103(3) 0.0406(16) 0.0017(16) -0.0042(13) -0.0412(18)
C18 0.039(2) 0.0250(18) 0.029(2) -0.0020(15) -0.0059(17) -0.0084(16)
C19 0.044(2) 0.0282(19) 0.033(2) -0.0026(16) -0.0133(18) -0.0089(17)
F19 0.117(3) 0.151(4) 0.050(2) -0.027(2) -0.008(2) -0.090(3)
F20 0.0570(18) 0.097(2) 0.0302(14) -0.0143(15) 0.0018(13) -0.0045(17)
C20 0.038(2) 0.041(2) 0.034(2) -0.0028(18) -0.0098(18) -0.0094(19)
F21 0.092(3) 0.087(2) 0.0379(16) -0.0089(16) -0.0253(17) 0.021(2)
C21 0.051(3) 0.066(3) 0.030(2) -0.012(2) -0.003(2) -0.009(3)
F22 0.0569(16) 0.0303(12) 0.0447(15) 0.0015(11) -0.0099(12) 0.0048(11)
C22 0.046(2) 0.0247(19) 0.035(2) -0.0001(16) -0.0109(18) -0.0066(17)
F23 0.0496(15) 0.0435(14) 0.0388(13) 0.0074(11) -0.0188(11) -0.0146(12)
C23 0.046(2) 0.030(2) 0.045(3) 0.0029(18) -0.012(2) -0.0092(19)
F24 0.0589(17) 0.0573(17) 0.0545(17) 0.0134(14) -0.0159(14) -0.0269(14)
C24 0.063(3) 0.036(2) 0.038(2) 0.0079(19) -0.001(2) -0.018(2)
F25 0.0543(16) 0.0393(14) 0.0393(14) 0.0060(11) 0.0039(12) 0.0010(12)
C25 0.027(2) 0.063(3) 0.032(2) -0.012(2) 0.0025(17) -0.010(2)
F26 0.0702(19) 0.0364(14) 0.0604(18) 0.0157(13) -0.0106(15) -0.0069(13)
C26 0.029(2) 0.044(2) 0.053(3) -0.019(2) 0.0057(19) -0.0116(19)
F27 0.067(2) 0.0610(19) 0.0523(18) 0.0179(14) 0.0028(15) -0.0155(15)
C27 0.035(2) 0.043(2) 0.052(3) 0.001(2) 0.001(2) -0.0090(19)
F28 0.087(2) 0.0625(19) 0.0451(16) 0.0135(14) -0.0238(16) -0.0320(17)
C28 0.035(2) 0.057(3) 0.034(2) -0.001(2) -0.0035(18) -0.012(2)
F29 0.0630(17) 0.0342(13) 0.0335(13) 0.0000(10) 0.0004(12) -0.0058(12)
C29 0.037(2) 0.047(3) 0.040(2) -0.010(2) -0.0013(19) -0.016(2)
F30 0.0480(15) 0.0620(17) 0.0437(15) 0.0133(13) -0.0226(12) -0.0184(13)
C30 0.032(2) 0.044(2) 0.042(2) -0.0009(19) 0.0028(18) -0.0124(19)
F31 0.0590(18) 0.078(2) 0.072(2) 0.0320(17) -0.0341(16) -0.0383(16)
C31 0.042(3) 0.103(5) 0.039(3) -0.016(3) -0.004(2) -0.010(3)
F32 0.076(2) 0.0500(16) 0.0491(17) -0.0147(13) 0.0187(15) -0.0244(15)
C32 0.0269(19) 0.034(2) 0.030(2) -0.0027(16) 0.0013(16) -0.0075(16)
F33 0.077(2) 0.103(3) 0.085(3) 0.060(2) -0.030(2) -0.034(2)
C33 0.030(2) 0.039(2) 0.0239(19) 0.0032(16) -0.0014(16) -0.0059(17)
F34 0.075(2) 0.072(2) 0.0458(17) 0.0067(15) 0.0029(15) -0.0342(17)
C34 0.035(2) 0.039(2) 0.029(2) -0.0029(17) -0.0061(17) -0.0136(18)
F35 0.133(3) 0.0510(18) 0.0467(18) 0.0007(14) 0.0036(19) -0.044(2)
C35 0.034(2) 0.031(2) 0.042(2) 0.0011(18) -0.0029(18) -0.0094(17)
F36 0.0507(14) 0.0312(12) 0.0361(13) 0.0006(10) -0.0162(11) -0.0099(11)
C36 0.028(2) 0.043(2) 0.028(2) 0.0087(17) -0.0042(16) -0.0061(17)
F37 0.0397(13) 0.0430(14) 0.0451(14) -0.0198(11) 0.0055(11) -0.0127(11)
C37 0.0276(19) 0.041(2) 0.0269(19) -0.0046(17) -0.0013(16) -0.0072(17)
F38 0.0486(16) 0.0501(16) 0.0661(19) -0.0286(14) 0.0196(14) -0.0200(13)
C38 0.046(3) 0.038(2) 0.044(3) 0.0002(19) -0.009(2) -0.015(2)
F39 0.0564(16) 0.0467(15) 0.0540(16) 0.0127(12) -0.0282(13) -0.0221(13)
F40 0.092(2) 0.0629(18) 0.0412(15) 0.0134(13) -0.0235(15) -0.0449(17)
F41 0.0470(15) 0.0366(13) 0.0507(16) -0.0130(12) 0.0010(12) -0.0081(11)
F42 0.0435(14) 0.0451(15) 0.0559(17) -0.0048(12) -0.0070(12) -0.0191(12)

loop_
_atom_type_symbol
_atom_type_description
_atom_type_scat_dispersion_real
_atom_type_scat_dispersion_imag
_atom_type_scat_source
C C 0.0033 0.0016 'International Tables Vol C Tables 4.2.6.8 and 6.1.1.4'
N N 0.0061 0.0033 'International Tables Vol C Tables 4.2.6.8 and 6.1.1.4'
F F 0.0171 0.0103 'International Tables Vol C Tables 4.2.6.8 and 6.1.1.4'
Ag Ag -0.8971 1.1015 'International Tables Vol C Tables 4.2.6.8 and 6.1.1.4'
H H 0.0000 0.0000 'International Tables Vol C Tables 4.2.6.8 and 6.1.1.4'

loop_
_geom_angle_atom_site_label_1
_geom_angle_atom_site_label_2
_geom_angle_atom_site_label_3
_geom_angle
_geom_angle_site_symmetry_1
_geom_angle_site_symmetry_3
_geom_angle_publ_flag
N8 Ag1 N1 161.50(12) . . ?
N4 Ag2 N2 173.23(12) . . ?
N7 Ag3 N5 174.07(12) . . ?
C2 N1 N2 105.1(3) . . ?
C2 N1 Ag1 134.3(2) . . ?
N2 N1 Ag1 120.3(2) . . ?
C1 N2 N1 105.4(3) . . ?
C1 N2 Ag2 134.4(3) . . ?
N1 N2 Ag2 120.0(2) . . ?
C1 N3 C2 101.0(3) . . ?
C10 N4 N5 105.3(3) . . ?
C10 N4 Ag2 134.3(3) . . ?
N5 N4 Ag2 120.2(2) . . ?
C9 N5 N4 104.7(3) . . ?
C9 N5 Ag3 136.4(3) . . ?
N4 N5 Ag3 118.7(2) . . ?
C10 N6 C9 101.0(3) . . ?
C18 N7 N8 105.4(3) . . ?
C18 N7 Ag3 134.4(3) . . ?
N8 N7 Ag3 119.4(2) . . ?
C17 N8 N7 104.9(3) . . ?
C17 N8 Ag1 135.5(3) . . ?
N7 N8 Ag1 119.7(2) . . ?
C18 N9 C17 100.8(3) . . ?
N3 C1 N2 114.2(3) . . ?
N3 C1 C3 122.8(3) . . ?
N2 C1 C3 122.8(3) . . ?
N1 C2 N3 114.3(3) . . ?
N1 C2 C6 122.9(3) . . ?
N3 C2 C6 122.8(3) . . ?
F1 C3 F2 106.6(3) . . ?
F1 C3 C1 109.2(3) . . ?
F2 C3 C1 110.1(3) . . ?
F1 C3 C4 107.9(3) . . ?
F2 C3 C4 107.9(3) . . ?
C1 C3 C4 114.8(3) . . ?
F3 C4 F4 108.8(3) . . ?
F3 C4 C3 108.8(3) . . ?
F4 C4 C3 107.3(3) . . ?
F3 C4 C5 107.3(3) . . ?
F4 C4 C5 107.8(3) . . ?
C3 C4 C5 116.6(3) . . ?
F6 C5 F5 109.2(4) . . ?
F6 C5 F7 108.7(4) . . ?
F5 C5 F7 108.3(4) . . ?
F6 C5 C4 111.2(4) . . ?
F5 C5 C4 110.7(3) . . ?
F7 C5 C4 108.7(4) . . ?
F9 C6 F8 107.2(3) . . ?
F9 C6 C2 110.1(3) . . ?
F8 C6 C2 109.9(3) . . ?
F9 C6 C7 108.6(3) . . ?
F8 C6 C7 107.5(3) . . ?
C2 C6 C7 113.4(3) . . ?
F10 C7 F11 109.0(4) . . ?
F10 C7 C6 107.8(3) . . ?
F11 C7 C6 108.2(3) . . ?
F10 C7 C8 108.4(4) . . ?
F11 C7 C8 106.3(4) . . ?
C6 C7 C8 117.0(4) . . ?
F14 C8 F12 107.9(5) . . ?
F14 C8 F13 110.6(5) . . ?
F12 C8 F13 107.0(4) . . ?
F14 C8 C7 111.4(4) . . ?
F12 C8 C7 110.4(4) . . ?
F13 C8 C7 109.4(4) . . ?
N6 C9 N5 114.7(4) . . ?
N6 C9 C11 122.7(3) . . ?
N5 C9 C11 122.6(4) . . ?
N6 C10 N4 114.3(3) . . ?
N6 C10 C14 123.7(3) . . ?
N4 C10 C14 122.0(3) . . ?
F30 C11 F29 106.7(3) . . ?
F30 C11 C9 109.9(4) . . ?
F29 C11 C9 110.1(3) . . ?
F30 C11 C12 108.4(3) . . ?
F29 C11 C12 108.5(4) . . ?
C9 C11 C12 113.1(4) . . ?
F32 C12 F31 108.4(4) . . ?
F32 C12 C11 108.4(4) . . ?
F31 C12 C11 108.0(4) . . ?
F32 C12 C13 108.1(4) . . ?
F31 C12 C13 107.9(4) . . ?
C11 C12 C13 115.8(4) . . ?
F34 C13 F33 109.5(4) . . ?
F34 C13 F35 107.2(4) . . ?
F33 C13 F35 108.0(5) . . ?
F34 C13 C12 110.9(4) . . ?
F33 C13 C12 111.4(4) . . ?
F35 C13 C12 109.7(4) . . ?
F36 C14 F37 107.7(3) . . ?
F36 C14 C10 110.7(3) . . ?
F37 C14 C10 109.7(3) . . ?
F36 C14 C15 109.0(3) . . ?
F37 C14 C15 108.1(3) . . ?
C10 C14 C15 111.5(3) . . ?
F39 C15 F38 108.6(4) . . ?
F39 C15 C16 107.3(3) . . ?
F38 C15 C16 106.6(3) . . ?
F39 C15 C14 108.8(3) . . ?
F38 C15 C14 108.0(3) . . ?
C16 C15 C14 117.3(4) . . ?
F40 C16 F42 108.8(4) . . ?
F40 C16 F41 108.5(4) . . ?
F42 C16 F41 108.6(3) . . ?
F40 C16 C15 111.7(3) . . ?
F42 C16 C15 109.2(4) . . ?
F41 C16 C15 110.1(3) . . ?
N8 C17 N9 114.6(3) . . ?
N8 C17 C19 122.7(3) . . ?
N9 C17 C19 122.7(3) . . ?
N7 C18 N9 114.4(3) . . ?
N7 C18 C22 121.9(3) . . ?
N9 C18 C22 123.7(3) . . ?
F16 C19 F15 107.3(3) . . ?
F16 C19 C17 110.0(3) . . ?
F15 C19 C17 110.2(3) . . ?
F16 C19 C20 106.7(3) . . ?
F15 C19 C20 108.8(3) . . ?
C17 C19 C20 113.5(4) . . ?
F17 C20 F18 107.8(4) . . ?
F17 C20 C19 109.6(4) . . ?
F18 C20 C19 108.0(3) . . ?
F17 C20 C21 107.5(4) . . ?
F18 C20 C21 106.2(4) . . ?
C19 C20 C21 117.4(4) . . ?
F20 C21 F19 107.8(4) . . ?
F20 C21 F21 109.7(4) . . ?
F19 C21 F21 107.2(5) . . ?
F20 C21 C20 110.5(4) . . ?
F19 C21 C20 110.3(4) . . ?
F21 C21 C20 111.3(4) . . ?
F22 C22 F23 107.7(3) . . ?
F22 C22 C18 110.4(3) . . ?
F23 C22 C18 109.9(3) . . ?
F22 C22 C23 108.4(3) . . ?
F23 C22 C23 107.3(3) . . ?
C18 C22 C23 113.0(4) . . ?
F24 C23 F25 108.2(4) . . ?
F24 C23 C24 108.3(4) . . ?
F25 C23 C24 106.8(4) . . ?
F24 C23 C22 108.8(4) . . ?
F25 C23 C22 107.7(3) . . ?
C24 C23 C22 116.8(4) . . ?
F27 C24 F28 109.3(4) . . ?
F27 C24 F26 107.8(4) . . ?
F28 C24 F26 107.1(4) . . ?
F27 C24 C23 109.6(4) . . ?
F28 C24 C23 112.9(4) . . ?
F26 C24 C23 110.0(4) . . ?
C26 C25 C30 118.1(4) . . ?
C26 C25 C31 120.9(5) . . ?
C30 C25 C31 121.0(5) . . ?
C27 C26 C25 120.7(4) . . ?
C27 C26 H26 119.7 . . ?
C25 C26 H26 119.7 . . ?
C28 C27 C26 120.8(4) . . ?
C28 C27 H27 119.6 . . ?
C26 C27 H27 119.6 . . ?
C29 C28 C27 119.3(4) . . ?
C29 C28 H28 120.4 . . ?
C27 C28 H28 120.4 . . ?
C28 C29 C30 121.1(4) . . ?
C28 C29 H29 119.4 . . ?
C30 C29 H29 119.4 . . ?
C29 C30 C25 120.0(4) . . ?
C29 C30 H30 120.0 . . ?
C25 C30 H30 120.0 . . ?
C25 C31 H31A 109.5 . . ?
C25 C31 H31B 109.5 . . ?
H31A C31 H31B 109.5 . . ?
C25 C31 H31C 109.5 . . ?
H31A C31 H31C 109.5 . . ?
H31B C31 H31C 109.5 . . ?
C33 C32 C37 118.0(4) . . ?
C33 C32 C38 120.7(4) . . ?
C37 C32 C38 121.3(4) . . ?
C34 C33 C32 121.5(4) . . ?
C34 C33 H33 119.3 . . ?
C32 C33 H33 119.3 . . ?
C33 C34 C35 119.6(4) . . ?
C33 C34 H34 120.2 . . ?
C35 C34 H34 120.2 . . ?
C36 C35 C34 120.1(4) . . ?
C36 C35 H35 119.9 . . ?
C34 C35 H35 119.9 . . ?
C37 C36 C35 119.4(4) . . ?
C37 C36 H36 120.3 . . ?
C35 C36 H36 120.3 . . ?
C36 C37 C32 121.4(4) . . ?
C36 C37 H37 119.3 . . ?
C32 C37 H37 119.3 . . ?
C32 C38 H38A 109.5 . . ?
C32 C38 H38B 109.5 . . ?
H38A C38 H38B 109.5 . . ?
C32 C38 H38C 109.5 . . ?
H38A C38 H38C 109.5 . . ?
H38B C38 H38C 109.5 . . ?

loop_
_geom_bond_atom_site_label_1
_geom_bond_atom_site_label_2
_geom_bond_distance
_geom_bond_site_symmetry_2
_geom_bond_publ_flag
Ag1 N8 2.130(3) . ?
Ag1 N1 2.139(3) . ?
Ag2 N4 2.102(3) . ?
Ag2 N2 2.110(3) . ?
Ag3 N7 2.116(3) . ?
Ag3 N5 2.117(3) . ?
N1 C2 1.329(5) . ?
N1 N2 1.365(4) . ?
N2 C1 1.333(5) . ?
N3 C1 1.332(5) . ?
N3 C2 1.345(5) . ?
N4 C10 1.343(5) . ?
N4 N5 1.360(4) . ?
N5 C9 1.341(5) . ?
N6 C10 1.331(5) . ?
N6 C9 1.334(5) . ?
N7 C18 1.337(5) . ?
N7 N8 1.366(4) . ?
N8 C17 1.337(5) . ?
N9 C18 1.338(5) . ?
N9 C17 1.340(5) . ?
F1 C3 1.355(5) . ?
C1 C3 1.500(5) . ?
F2 C3 1.361(4) . ?
C2 C6 1.499(5) . ?
F3 C4 1.332(5) . ?
C3 C4 1.538(6) . ?
F4 C4 1.346(5) . ?
C4 C5 1.555(6) . ?
F5 C5 1.311(5) . ?
C5 F6 1.308(5) . ?
C5 F7 1.317(5) . ?
C6 F9 1.351(4) . ?
C6 F8 1.353(4) . ?
C6 C7 1.537(6) . ?
C7 F10 1.336(6) . ?
C7 F11 1.346(5) . ?
C7 C8 1.550(6) . ?
C8 F14 1.305(6) . ?
C8 F12 1.308(6) . ?
C8 F13 1.313(6) . ?
C9 C11 1.512(6) . ?
C10 C14 1.498(5) . ?
C11 F30 1.358(5) . ?
C11 F29 1.364(5) . ?
C11 C12 1.524(6) . ?
C12 F32 1.333(5) . ?
C12 F31 1.342(5) . ?
C12 C13 1.532(6) . ?
C13 F34 1.305(6) . ?
C13 F33 1.315(6) . ?
C13 F35 1.326(6) . ?
C14 F36 1.344(5) . ?
C14 F37 1.359(4) . ?
C14 C15 1.537(6) . ?
F15 C19 1.363(5) . ?
C15 F39 1.341(5) . ?
C15 F38 1.348(5) . ?
C15 C16 1.529(6) . ?
F16 C19 1.356(5) . ?
C16 F40 1.318(5) . ?
C16 F42 1.323(5) . ?
C16 F41 1.331(5) . ?
C17 C19 1.491(5) . ?
F17 C20 1.329(5) . ?
F18 C20 1.342(5) . ?
C18 C22 1.497(6) . ?
C19 C20 1.519(6) . ?
F19 C21 1.311(6) . ?
F20 C21 1.305(5) . ?
C20 C21 1.536(6) . ?
F21 C21 1.317(6) . ?
F22 C22 1.353(5) . ?
C22 F23 1.354(5) . ?
C22 C23 1.535(6) . ?
C23 F24 1.340(5) . ?
C23 F25 1.351(5) . ?
C23 C24 1.528(6) . ?
C24 F27 1.326(5) . ?
C24 F28 1.327(6) . ?
C24 F26 1.339(6) . ?
C25 C26 1.396(7) . ?
C25 C30 1.398(7) . ?
C25 C31 1.509(6) . ?
C26 C27 1.374(7) . ?
C26 H26 0.9500 . ?
C27 C28 1.372(7) . ?
C27 H27 0.9500 . ?
C28 C29 1.371(7) . ?
C28 H28 0.9500 . ?
C29 C30 1.381(6) . ?
C29 H29 0.9500 . ?
C30 H30 0.9500 . ?
C31 H31A 0.9800 . ?
C31 H31B 0.9800 . ?
C31 H31C 0.9800 . ?
C32 C33 1.388(6) . ?
C32 C37 1.395(6) . ?
C32 C38 1.507(6) . ?
C33 C34 1.382(6) . ?
C33 H33 0.9500 . ?
C34 C35 1.390(6) . ?
C34 H34 0.9500 . ?
C35 C36 1.388(6) . ?
C35 H35 0.9500 . ?
C36 C37 1.385(6) . ?
C36 H36 0.9500 . ?
C37 H37 0.9500 . ?
C38 H38A 0.9800 . ?
C38 H38B 0.9800 . ?
C38 H38C 0.9800 . ?
